data_4133388
loop_
_publ_author_name
'Ren, Yansong'
'Xie, Sheng'
'Svensson Grape, Erik'
'Inge, A. Ken'
'Ramstr\"om, Olof'

_publ_section_title
;
 Multistimuli-Responsive Enaminitrile Molecular Switches Displaying
 H<sup>+</sup>-Induced Aggregate Emission, Metal Ion-Induced Turn-On
 Fluorescence, and Organogelation Properties.
;
_journal_issue 42
_journal_name_full 'Journal of the American Chemical Society'
_journal_page_first 13640
_journal_page_last 13643
_journal_paper_doi 10.1021/jacs.8b09843
_journal_volume 140
_journal_year 2018
_chemical_formula_sum 'C19 H21 N3 O3 S'
_chemical_formula_weight 371.45
_space_group_crystal_system monoclinic
_space_group_IT_number 15
_space_group_name_Hall '-C 2yc'
_space_group_name_H-M_alt 'C 1 2/c 1'
_atom_sites_solution_hydrogens mixed
_audit_creation_method SHELXL-2018/1
_audit_update_record
;
2018-09-05 deposited with the CCDC.
2018-09-07 downloaded from the CCDC.
;
_cell_angle_alpha 90
_cell_angle_beta 106.999(2)
_cell_angle_gamma 90
_cell_formula_units_Z 8
_cell_length_a 23.6090(9)
_cell_length_b 10.8697(4)
_cell_length_c 15.2722(6)
_cell_measurement_reflns_used 5734
_cell_measurement_temperature 294(2)
_cell_measurement_theta_max 69.72
_cell_measurement_theta_min 3.92
_cell_volume 3748.0(3)
_computing_structure_refinement 'SHELXL-2018/1 (Sheldrick, 2018)'
_computing_structure_solution 'SHELXT 2014/5 (Sheldrick, 2014)'
_diffrn_ambient_temperature 294(2)
_diffrn_measured_fraction_theta_full 0.999
_diffrn_measured_fraction_theta_max 0.999
_diffrn_measurement_device_type 'Bruker D8 Venture'
_diffrn_radiation_type CuK\a
_diffrn_radiation_wavelength 1.54178
_diffrn_reflns_av_R_equivalents 0.1389
_diffrn_reflns_av_unetI/netI 0.0744
_diffrn_reflns_Laue_measured_fraction_full 0.999
_diffrn_reflns_Laue_measured_fraction_max 0.999
_diffrn_reflns_limit_h_max 27
_diffrn_reflns_limit_h_min -28
_diffrn_reflns_limit_k_max 13
_diffrn_reflns_limit_k_min -13
_diffrn_reflns_limit_l_max 17
_diffrn_reflns_limit_l_min -18
_diffrn_reflns_number 26054
_diffrn_reflns_point_group_measured_fraction_full 0.999
_diffrn_reflns_point_group_measured_fraction_max 0.999
_diffrn_reflns_theta_full 67.679
_diffrn_reflns_theta_max 70.243
_diffrn_reflns_theta_min 3.916
_exptl_absorpt_coefficient_mu 1.734
_exptl_absorpt_correction_T_max 0.7533
_exptl_absorpt_correction_T_min 0.3231
_exptl_absorpt_correction_type multi-scan
_exptl_absorpt_process_details 'Sheldrick, G. M. (1996). SADABS. University of G\~A?ttingen, Germany.'
_exptl_crystal_colour colourless
_exptl_crystal_density_diffrn 1.317
_exptl_crystal_description plate
_exptl_crystal_F_000 1568
_exptl_crystal_size_max 0.10
_exptl_crystal_size_mid 0.08
_exptl_crystal_size_min 0.03
_refine_diff_density_max 0.606
_refine_diff_density_min -0.602
_refine_diff_density_rms 0.116
_refine_ls_extinction_coef 0.0009(2)
_refine_ls_extinction_expression Fc^*^=kFc[1+0.001xFc^2^\l^3^/sin(2\q)]^-1/4^
_refine_ls_extinction_method 'SHELXL-2018/1 (Sheldrick 2018)'
_refine_ls_goodness_of_fit_ref 1.045
_refine_ls_hydrogen_treatment mixed
_refine_ls_matrix_type full
_refine_ls_number_parameters 243
_refine_ls_number_reflns 3571
_refine_ls_number_restraints 0
_refine_ls_restrained_S_all 1.045
_refine_ls_R_factor_all 0.1161
_refine_ls_R_factor_gt 0.0863
_refine_ls_shift/su_max 0.000
_refine_ls_shift/su_mean 0.000
_refine_ls_structure_factor_coef Fsqd
_refine_ls_weighting_details 'w=1/[\s^2^(Fo^2^)+(0.1597P)^2^+1.1115P] where P=(Fo^2^+2Fc^2^)/3'
_refine_ls_weighting_scheme calc
_refine_ls_wR_factor_gt 0.2173
_refine_ls_wR_factor_ref 0.2456
_reflns_Friedel_coverage 0.000
_reflns_number_gt 2512
_reflns_number_total 3571
_reflns_threshold_expression 'I > 2\s(I)'
_cod_data_source_file ja8b09843_si_005.cif
_cod_data_source_block CN8H
_cod_depositor_comments
;
The following automatic conversions were performed:

data item '_exptl_absorpt_correction_type' value 'Multi-scan' was
changed to 'multi-scan' in accordance with the
/home/saulius/struct/COD-crude-data/automatic-downloads/DataCite-retrospective/ACS/depositions/lib/dictionaries/cif_core.dic
dictionary named 'cif_core.dic' version 2.4.2 last updated on
2011-04-26.

Automatic conversion script
Id: cif_fix_values 6909 2019-04-08 15:41:33Z antanas 
;
_cod_original_sg_symbol_H-M 'C 2/c'
_cod_database_code 4133388
_shelx_shelxl_version_number 2018/1
_shelx_space_group_comment
;
The symmetry employed for this shelxl refinement is uniquely defined
by the following loop, which should always be used as a source of
symmetry information in preference to the above space-group names.
They are only intended as comments.
;

loop_
_space_group_symop_operation_xyz
'x, y, z'
'-x, y, -z+1/2'
'x+1/2, y+1/2, z'
'-x+1/2, y+1/2, -z+1/2'
'-x, -y, -z'
'x, -y, z-1/2'
'-x+1/2, -y+1/2, -z'
'x+1/2, -y+1/2, z-1/2'

loop_
_atom_site_label
_atom_site_type_symbol
_atom_site_fract_x
_atom_site_fract_y
_atom_site_fract_z
_atom_site_U_iso_or_equiv
_atom_site_adp_type
_atom_site_occupancy
_atom_site_site_symmetry_order
_atom_site_calc_flag
_atom_site_refinement_flags_posn
_atom_site_refinement_flags_adp
S1 S 0.40676(4) 0.50864(8) 0.29191(7) 0.0456(4) Uani 1 1 d . .
O2 O 0.46068(13) 0.4892(3) 0.3660(2) 0.0681(9) Uani 1 1 d . .
O1 O 0.35632(12) 0.4520(3) 0.3119(2) 0.0658(9) Uani 1 1 d . .
O3 O 0.39537(13) 0.6368(3) 0.2671(2) 0.0609(8) Uani 1 1 d . .
N2 N 0.22185(14) 0.2418(3) 0.2645(2) 0.0468(8) Uani 1 1 d . .
H18 H 0.1899(19) 0.198(4) 0.276(3) 0.056 Uiso 1 1 d . U
N3 N 0.22075(17) 0.0306(4) 0.4509(3) 0.0658(11) Uani 1 1 d . .
N1 N 0.38286(13) 0.3012(3) 0.4679(2) 0.0417(7) Uani 1 1 d . .
H17 H 0.3727(18) 0.343(4) 0.418(3) 0.050 Uiso 1 1 d . U
C2 C 0.45536(19) 0.2590(4) 0.6068(3) 0.0550(10) Uani 1 1 d . .
H2 H 0.492617 0.273026 0.647626 0.066 Uiso 1 1 calc R U
C1 C 0.43670(17) 0.3230(4) 0.5281(3) 0.0488(9) Uani 1 1 d . .
H1 H 0.461105 0.382899 0.514952 0.059 Uiso 1 1 calc R U
C5 C 0.34500(15) 0.2149(3) 0.4818(2) 0.0375(8) Uani 1 1 d . .
C7 C 0.27169(16) 0.2530(3) 0.3305(2) 0.0426(8) Uani 1 1 d . .
H5 H 0.299054 0.307965 0.319630 0.051 Uiso 1 1 calc R U
C9 C 0.20964(17) 0.3138(4) 0.1803(2) 0.0480(9) Uani 1 1 d . .
H6 H 0.246213 0.356682 0.180681 0.058 Uiso 1 1 calc R U
C10 C 0.16322(18) 0.4104(3) 0.1790(2) 0.0453(9) Uani 1 1 d . .
C15 C 0.1109(2) 0.4215(4) 0.1080(3) 0.0576(11) Uani 1 1 d . .
C14 C 0.0703(2) 0.5114(5) 0.1149(4) 0.0817(16) Uani 1 1 d . .
H10 H 0.034406 0.516722 0.069018 0.098 Uiso 1 1 calc R U
C13 C 0.0815(3) 0.5919(5) 0.1867(4) 0.0815(15) Uani 1 1 d . .
H9 H 0.053786 0.651694 0.189105 0.098 Uiso 1 1 calc R U
C8 C 0.25086(16) 0.1033(3) 0.4347(2) 0.0419(8) Uani 1 1 d . .
C16 C 0.0991(2) 0.3367(5) 0.0267(3) 0.0802(15) Uani 1 1 d . .
H11 H 0.076358 0.380071 -0.027779 0.096 Uiso 1 1 calc R U
H12 H 0.075727 0.267154 0.035994 0.096 Uiso 1 1 calc R U
C17 C 0.1566(3) 0.2903(5) 0.0125(3) 0.0772(15) Uani 1 1 d . .
H13 H 0.147844 0.232909 -0.038293 0.093 Uiso 1 1 calc R U
H14 H 0.178457 0.358901 -0.002240 0.093 Uiso 1 1 calc R U
C18 C 0.1932(2) 0.2283(4) 0.0971(3) 0.0652(12) Uani 1 1 d . .
H15 H 0.229192 0.197531 0.086472 0.078 Uiso 1 1 calc R U
H16 H 0.171478 0.158326 0.110151 0.078 Uiso 1 1 calc R U
C12 C 0.1344(3) 0.5833(4) 0.2556(3) 0.0684(13) Uani 1 1 d . .
H8 H 0.142818 0.637982 0.304562 0.082 Uiso 1 1 calc R U
C11 C 0.1740(2) 0.4945(4) 0.2515(3) 0.0569(11) Uani 1 1 d . .
H7 H 0.209390 0.489337 0.298380 0.068 Uiso 1 1 calc R U
C4 C 0.36330(18) 0.1502(3) 0.5631(2) 0.0476(9) Uani 1 1 d . .
H4 H 0.338429 0.090980 0.575873 0.057 Uiso 1 1 calc R U
C3 C 0.41761(19) 0.1718(4) 0.6254(3) 0.0558(10) Uani 1 1 d . .
H3 H 0.429026 0.127803 0.679964 0.067 Uiso 1 1 calc R U
C19 C 0.4156(2) 0.4342(4) 0.1954(3) 0.0613(11) Uani 1 1 d . .
H20 H 0.423747 0.348626 0.208915 0.092 Uiso 1 1 calc R U
H21 H 0.447959 0.470785 0.178673 0.092 Uiso 1 1 calc R U
H19 H 0.379914 0.442262 0.145556 0.092 Uiso 1 1 calc R U
C6 C 0.28872(15) 0.1934(3) 0.4140(2) 0.0380(8) Uani 1 1 d . .

loop_
_atom_site_aniso_label
_atom_site_aniso_U_11
_atom_site_aniso_U_22
_atom_site_aniso_U_33
_atom_site_aniso_U_23
_atom_site_aniso_U_13
_atom_site_aniso_U_12
S1 0.0384(5) 0.0484(6) 0.0517(6) 0.0091(4) 0.0159(4) -0.0076(4)
O2 0.0458(17) 0.096(2) 0.0542(19) 0.0105(16) 0.0013(15) -0.0026(15)
O1 0.0454(16) 0.0737(19) 0.083(2) 0.0201(16) 0.0260(16) -0.0168(14)
O3 0.0673(19) 0.0470(16) 0.077(2) 0.0081(14) 0.0338(16) -0.0040(13)
N2 0.0468(18) 0.0530(18) 0.0402(18) 0.0068(14) 0.0120(15) -0.0078(14)
N3 0.063(2) 0.064(2) 0.070(3) 0.0137(19) 0.020(2) -0.0166(19)
N1 0.0413(16) 0.0462(17) 0.0388(17) 0.0039(13) 0.0136(14) -0.0023(13)
C2 0.052(2) 0.064(3) 0.043(2) -0.0012(18) 0.0038(19) -0.0099(19)
C1 0.045(2) 0.053(2) 0.049(2) -0.0026(17) 0.0147(18) -0.0093(17)
C5 0.0418(18) 0.0400(17) 0.0347(18) -0.0022(14) 0.0176(15) -0.0001(14)
C7 0.0423(19) 0.045(2) 0.042(2) 0.0007(15) 0.0156(16) -0.0052(15)
C9 0.051(2) 0.056(2) 0.039(2) 0.0051(16) 0.0162(17) -0.0068(17)
C10 0.055(2) 0.046(2) 0.0345(19) 0.0057(15) 0.0127(17) -0.0094(17)
C15 0.060(3) 0.059(2) 0.047(2) 0.0016(18) 0.004(2) -0.004(2)
C14 0.063(3) 0.090(4) 0.078(4) 0.005(3) -0.002(3) 0.015(3)
C13 0.092(4) 0.071(3) 0.084(4) 0.002(3) 0.030(3) 0.020(3)
C8 0.0429(19) 0.0456(19) 0.0372(19) 0.0023(15) 0.0117(15) -0.0008(16)
C16 0.078(3) 0.092(4) 0.055(3) -0.012(3) -0.005(3) -0.004(3)
C17 0.109(4) 0.078(3) 0.040(2) -0.006(2) 0.015(3) -0.011(3)
C18 0.090(3) 0.069(3) 0.041(2) -0.004(2) 0.026(2) 0.002(2)
C12 0.102(4) 0.054(3) 0.055(3) -0.001(2) 0.033(3) 0.001(2)
C11 0.073(3) 0.057(2) 0.039(2) 0.0014(17) 0.014(2) -0.008(2)
C4 0.055(2) 0.049(2) 0.040(2) 0.0031(16) 0.0151(18) -0.0075(17)
C3 0.068(3) 0.056(2) 0.037(2) 0.0039(17) 0.0054(19) -0.009(2)
C19 0.055(3) 0.058(2) 0.069(3) -0.004(2) 0.016(2) -0.003(2)
C6 0.0408(18) 0.0440(18) 0.0325(17) -0.0008(14) 0.0159(15) -0.0013(14)

loop_
_atom_type_symbol
_atom_type_description
_atom_type_scat_dispersion_real
_atom_type_scat_dispersion_imag
_atom_type_scat_source
C C 0.0181 0.0091 'International Tables Vol C Tables 4.2.6.8 and 6.1.1.4'
H H 0.0000 0.0000 'International Tables Vol C Tables 4.2.6.8 and 6.1.1.4'
N N 0.0311 0.0180 'International Tables Vol C Tables 4.2.6.8 and 6.1.1.4'
O O 0.0492 0.0322 'International Tables Vol C Tables 4.2.6.8 and 6.1.1.4'
S S 0.3331 0.5567 'International Tables Vol C Tables 4.2.6.8 and 6.1.1.4'

loop_
_geom_angle_atom_site_label_1
_geom_angle_atom_site_label_2
_geom_angle_atom_site_label_3
_geom_angle
O3 S1 O1 111.24(18)
O3 S1 O2 113.47(19)
O1 S1 O2 111.20(18)
O3 S1 C19 106.45(19)
O1 S1 C19 106.8(2)
O2 S1 C19 107.3(2)
C7 N2 C9 121.9(3)
C7 N2 H18 119(2)
C9 N2 H18 118(2)
C1 N1 C5 123.0(3)
C1 N1 H17 118(3)
C5 N1 H17 119(3)
C1 C2 C3 118.3(4)
C1 C2 H2 120.9
C3 C2 H2 120.9
C2 C1 N1 120.9(4)
C2 C1 H1 119.5
N1 C1 H1 119.5
N1 C5 C4 116.5(3)
N1 C5 C6 120.6(3)
C4 C5 C6 122.8(3)
N2 C7 C6 128.3(3)
N2 C7 H5 115.9
C6 C7 H5 115.9
N2 C9 C10 109.8(3)
N2 C9 C18 110.1(3)
C10 C9 C18 113.8(3)
N2 C9 H6 107.6
C10 C9 H6 107.6
C18 C9 H6 107.6
C15 C10 C11 118.3(4)
C15 C10 C9 123.0(4)
C11 C10 C9 118.7(4)
C10 C15 C14 118.4(4)
C10 C15 C16 120.0(4)
C14 C15 C16 121.6(4)
C13 C14 C15 122.2(5)
C13 C14 H10 118.9
C15 C14 H10 118.9
C14 C13 C12 119.1(5)
C14 C13 H9 120.4
C12 C13 H9 120.4
N3 C8 C6 179.5(5)
C15 C16 C17 111.2(4)
C15 C16 H11 109.4
C17 C16 H11 109.4
C15 C16 H12 109.4
C17 C16 H12 109.4
H11 C16 H12 108.0
C18 C17 C16 110.0(4)
C18 C17 H13 109.7
C16 C17 H13 109.7
C18 C17 H14 109.7
C16 C17 H14 109.7
H13 C17 H14 108.2
C17 C18 C9 112.8(4)
C17 C18 H15 109.0
C9 C18 H15 109.0
C17 C18 H16 109.0
C9 C18 H16 109.0
H15 C18 H16 107.8
C11 C12 C13 119.6(4)
C11 C12 H8 120.2
C13 C12 H8 120.2
C12 C11 C10 122.2(4)
C12 C11 H7 118.9
C10 C11 H7 118.9
C3 C4 C5 121.2(3)
C3 C4 H4 119.4
C5 C4 H4 119.4
C4 C3 C2 120.0(4)
C4 C3 H3 120.0
C2 C3 H3 120.0
S1 C19 H20 109.5
S1 C19 H21 109.5
H20 C19 H21 109.5
S1 C19 H19 109.5
H20 C19 H19 109.5
H21 C19 H19 109.5
C7 C6 C8 119.7(3)
C7 C6 C5 123.0(3)
C8 C6 C5 117.3(3)

loop_
_geom_bond_atom_site_label_1
_geom_bond_atom_site_label_2
_geom_bond_distance
S1 O3 1.448(3)
S1 O1 1.450(3)
S1 O2 1.450(3)
S1 C19 1.747(5)
N2 C7 1.312(5)
N2 C9 1.460(4)
N2 H18 0.95(4)
N3 C8 1.138(5)
N1 C1 1.354(5)
N1 C5 1.355(4)
N1 H17 0.86(4)
C2 C1 1.346(5)
C2 C3 1.387(6)
C2 H2 0.9300
C1 H1 0.9300
C5 C4 1.381(5)
C5 C6 1.445(5)
C7 C6 1.381(5)
C7 H5 0.9300
C9 C10 1.514(6)
C9 C18 1.530(5)
C9 H6 0.9800
C10 C15 1.390(6)
C10 C11 1.400(5)
C15 C14 1.395(7)
C15 C16 1.506(6)
C14 C13 1.368(7)
C14 H10 0.9300
C13 C12 1.381(7)
C13 H9 0.9300
C8 C6 1.422(5)
C16 C17 1.522(7)
C16 H11 0.9700
C16 H12 0.9700
C17 C18 1.489(6)
C17 H13 0.9700
C17 H14 0.9700
C18 H15 0.9700
C18 H16 0.9700
C12 C11 1.358(6)
C12 H8 0.9300
C11 H7 0.9300
C4 C3 1.375(5)
C4 H4 0.9300
C3 H3 0.9300
C19 H20 0.9600
C19 H21 0.9600
C19 H19 0.9600

loop_
_geom_torsion_atom_site_label_1
_geom_torsion_atom_site_label_2
_geom_torsion_atom_site_label_3
_geom_torsion_atom_site_label_4
_geom_torsion
C3 C2 C1 N1 -1.1(6)
C5 N1 C1 C2 -0.5(6)
C1 N1 C5 C4 1.5(5)
C1 N1 C5 C6 -178.4(3)
C9 N2 C7 C6 178.5(3)
C7 N2 C9 C10 -108.3(4)
C7 N2 C9 C18 125.7(4)
N2 C9 C10 C15 -124.9(4)
C18 C9 C10 C15 -1.0(5)
N2 C9 C10 C11 56.8(4)
C18 C9 C10 C11 -179.3(3)
C11 C10 C15 C14 -3.5(6)
C9 C10 C15 C14 178.1(4)
C11 C10 C15 C16 177.1(4)
C9 C10 C15 C16 -1.3(6)
C10 C15 C14 C13 3.1(8)
C16 C15 C14 C13 -177.5(5)
C15 C14 C13 C12 -0.9(9)
C10 C15 C16 C17 -26.4(6)
C14 C15 C16 C17 154.3(5)
C15 C16 C17 C18 56.6(6)
C16 C17 C18 C9 -60.1(6)
N2 C9 C18 C17 155.6(4)
C10 C9 C18 C17 31.9(5)
C14 C13 C12 C11 -0.8(8)
C13 C12 C11 C10 0.2(7)
C15 C10 C11 C12 2.0(6)
C9 C10 C11 C12 -179.6(4)
N1 C5 C4 C3 -1.0(5)
C6 C5 C4 C3 178.9(4)
C5 C4 C3 C2 -0.6(6)
C1 C2 C3 C4 1.6(6)
N2 C7 C6 C8 3.0(6)
N2 C7 C6 C5 -179.3(3)
N1 C5 C6 C7 3.7(5)
C4 C5 C6 C7 -176.2(3)
N1 C5 C6 C8 -178.6(3)
C4 C5 C6 C8 1.6(5)
